data_2106157
loop_
_publ_author_name
'Meunier, G.'
'Frit, B.'
'Galy, J.'

_publ_section_title
;
 Cr2 Te4 O11: une structure a anions complexes (Cr2 O10)(14-)
;
_journal_name_full 'Acta Crystallographica B (24,1968-38,1982)'
_journal_page_first 175
_journal_page_last 180
_journal_volume 32
_journal_year 1976
_chemical_formula_sum 'Cr2 O11 Te4'
_chemical_name_systematic '(Te4 O) (Cr2 O10)'
_space_group_IT_number 14
_symmetry_space_group_name_Hall '-P 2ybc'
_symmetry_space_group_name_H-M 'P 1 21/c 1'
_cell_angle_alpha 90
_cell_angle_beta 99.69
_cell_angle_gamma 90
_cell_formula_units_Z 2
_cell_length_a 7.016
_cell_length_b 7.545
_cell_length_c 9.728
_cell_volume 507.612
_citation_journal_id_ASTM ACBCAR
_cod_data_source_file Meunier_ACBCAR_1976_125.cif
_cod_data_source_block Cr2O11Te4
_cod_original_cell_volume 507.6117
_cod_database_code 2106157

loop_
_symmetry_equiv_pos_as_xyz
x,y,z
-x,y+1/2,-z+1/2
-x,-y,-z
x,-y-1/2,z-1/2

loop_
_atom_site_label
_atom_site_type_symbol
_atom_site_fract_x
_atom_site_fract_y
_atom_site_fract_z
_atom_site_occupancy
_atom_site_U_iso_or_equiv
Te1 Te+4 0.1397 0.8599 0.1762 1 0.0
Cr1 Cr+3 0.3192 0.5019 0.3842 1 0.0
O2 O-2 0.563 0.641 0.4517 1 0.0
O3 O-2 0.468 0.375 0.2623 1 0.0
O4 O-2 0.127 0.314 0.3429 1 0.0
Te2 Te+4 0.6723 0.8618 0.4158 1 0.0
O1 O-2 0.158 0.649 0.4866 1 0.0
O5 O-2 0.205 0.644 0.2121 1 0.0
O6 O-2 0.5 0 0.5 1 0.0
